data_2211235
loop_
_publ_author_name
'Li, Jian'
'Liang, Zu-Pei'

_publ_section_title
;
 (<i>S</i>)-2-(1,3-Dioxoisoindolin-2-yl)propanoic acid
;
_journal_issue 11
_journal_name_full 'Acta Crystallographica Section E'
_journal_page_first o4915
_journal_page_last o4916
_journal_paper_doi 10.1107/S1600536806040323
_journal_volume 62
_journal_year 2006
_chemical_formula_moiety 'C11 H9 N O4'
_chemical_formula_sum 'C11 H9 N O4'
_chemical_formula_weight 219.19
_chemical_melting_point .435E-305
_chemical_name_systematic
;
(S)-2-(1,3-Dioxoisoindolin-2-yl)propanoic acid
;
_space_group_IT_number 4
_symmetry_cell_setting monoclinic
_symmetry_space_group_name_Hall 'P 2yb'
_symmetry_space_group_name_H-M 'P 1 21 1'
_atom_sites_solution_hydrogens geom
_atom_sites_solution_primary direct
_atom_sites_solution_secondary difmap
_cell_angle_alpha 90.00
_cell_angle_beta 103.900(4)
_cell_angle_gamma 90.00
_cell_formula_units_Z 2
_cell_length_a 5.4819(15)
_cell_length_b 10.640(3)
_cell_length_c 9.034(2)
_cell_measurement_reflns_used 1378
_cell_measurement_temperature 294(2)
_cell_measurement_theta_max 24.84
_cell_measurement_theta_min 2.32
_cell_volume 511.5(2)
_computing_cell_refinement 'SAINT (Bruker, 1997)'
_computing_data_collection 'SMART (Bruker, 1997)'
_computing_data_reduction SAINT
_computing_molecular_graphics 'SHELXTL (Bruker, 1997)'
_computing_publication_material SHELXTL
_computing_structure_refinement 'SHELXL-97 (Sheldrick, 1997)'
_computing_structure_solution 'SHELXS-97 (Sheldrick, 1997)'
_diffrn_ambient_temperature 294(2)
_diffrn_measured_fraction_theta_full 0.998
_diffrn_measured_fraction_theta_max 0.998
_diffrn_measurement_device_type 'Bruker SMART CCD area detector'
_diffrn_measurement_method '\f and \w scans'
_diffrn_radiation_monochromator graphite
_diffrn_radiation_source 'fine-focus sealed tube'
_diffrn_radiation_type MoK\a
_diffrn_radiation_wavelength 0.71073
_diffrn_reflns_av_R_equivalents 0.0237
_diffrn_reflns_av_sigmaI/netI 0.0240
_diffrn_reflns_limit_h_max 5
_diffrn_reflns_limit_h_min -6
_diffrn_reflns_limit_k_max 13
_diffrn_reflns_limit_k_min -11
_diffrn_reflns_limit_l_max 10
_diffrn_reflns_limit_l_min -11
_diffrn_reflns_number 2889
_diffrn_reflns_theta_full 26.36
_diffrn_reflns_theta_max 26.36
_diffrn_reflns_theta_min 2.32
_diffrn_standards_number 0
_exptl_absorpt_coefficient_mu 0.110
_exptl_absorpt_correction_T_max 0.9891
_exptl_absorpt_correction_T_min 0.9740
_exptl_absorpt_correction_type multi-scan
_exptl_absorpt_process_details 'SADABS (Bruker, 1997)'
_exptl_crystal_colour 'light yellow'
_exptl_crystal_density_diffrn 1.423
_exptl_crystal_density_method 'not measured'
_exptl_crystal_description block
_exptl_crystal_F_000 228
_exptl_crystal_size_max 0.24
_exptl_crystal_size_mid 0.20
_exptl_crystal_size_min 0.10
_refine_diff_density_max 0.128
_refine_diff_density_min -0.171
_refine_ls_extinction_method none
_refine_ls_goodness_of_fit_ref 1.064
_refine_ls_hydrogen_treatment constr
_refine_ls_matrix_type full
_refine_ls_number_parameters 147
_refine_ls_number_reflns 1103
_refine_ls_number_restraints 7
_refine_ls_restrained_S_all 1.068
_refine_ls_R_factor_all 0.0459
_refine_ls_R_factor_gt 0.0354
_refine_ls_shift/su_max 0.000
_refine_ls_shift/su_mean 0.000
_refine_ls_structure_factor_coef Fsqd
_refine_ls_weighting_details 'calc w=1/[\s^2^(Fo^2^)+(0.051P)^2^+0.0419P] where P=(Fo^2^+2Fc^2^)/3'
_refine_ls_weighting_scheme calc
_refine_ls_wR_factor_gt 0.0824
_refine_ls_wR_factor_ref 0.0897
_reflns_number_gt 944
_reflns_number_total 1103
_reflns_threshold_expression I>2\s(I)
_cod_data_source_file wn2077.cif
_cod_data_source_block I
_cod_depositor_comments
;
The following automatic conversions were performed:
'_symmetry_cell_setting' value 'Monoclinic' changed to 'monoclinic'
according to '/home/saulius/struct/CIF-dictionaries/cif_core.dic'
dictionary named 'cif_core.dic' version 2.4.1 from 2010-06-29.

Automatic conversion script
Id: cif_fix_enum 1527 2010-12-29 10:47:43Z saulius 

The following automatic conversions were performed:

'_symmetry_cell_setting' value 'Monoclinic' changed to 'monoclinic'
according to /home/saulius/struct/CIF-dictionaries/cif_core.dic
dictionary named 'cif_core.dic' version 2.4.1 from 2010-06-29.

Automatic conversion script
Id: cif_fix_values 1715 2011-07-08 13:25:40Z adriana 
;
_cod_original_sg_symbol_Hall 'p 2yb'
_cod_original_sg_symbol_H-M P21
_cod_database_code 2211235
_cod_database_fobs_code 2211235

loop_
_symmetry_equiv_pos_as_xyz
'x, y, z'
'-x, y+1/2, -z'

loop_
_atom_site_type_symbol
_atom_site_label
_atom_site_fract_x
_atom_site_fract_y
_atom_site_fract_z
_atom_site_U_iso_or_equiv
_atom_site_adp_type
_atom_site_calc_flag
_atom_site_refinement_flags
_atom_site_occupancy
O O1 0.8946(4) 0.3147(3) 0.6909(3) 0.0739(7) Uani d U 1
O O2 0.1824(3) 0.0808(2) 0.5412(2) 0.0554(5) Uani d . 1
O O3 0.2241(4) 0.4229(2) 0.4965(3) 0.0613(6) Uani d . 1
H H3 0.0848 0.4558 0.4775 0.092 Uiso calc R 1
O O4 0.0660(4) 0.3203(2) 0.2811(3) 0.0731(7) Uani d . 1
N N1 0.5267(4) 0.21070(18) 0.5807(2) 0.0406(5) Uani d . 1
C C1 0.7393(5) 0.2375(3) 0.6992(3) 0.0486(6) Uani d . 1
C C2 0.7234(5) 0.1512(3) 0.8256(3) 0.0463(6) Uani d . 1
C C3 0.8876(6) 0.1343(3) 0.9662(3) 0.0615(8) Uani d . 1
H H3A 1.0317 0.1831 0.9970 0.074 Uiso calc R 1
C C4 0.8289(6) 0.0417(4) 1.0594(3) 0.0661(9) Uani d . 1
H H4 0.9367 0.0273 1.1543 0.079 Uiso calc R 1
C C5 0.6139(7) -0.0297(3) 1.0144(3) 0.0630(8) Uani d . 1
H H5 0.5811 -0.0921 1.0791 0.076 Uiso calc R 1
C C6 0.4449(6) -0.0105(3) 0.8745(3) 0.0541(7) Uani d . 1
H H6 0.2970 -0.0567 0.8457 0.065 Uiso calc R 1
C C7 0.5062(4) 0.0798(2) 0.7805(3) 0.0427(6) Uani d . 1
C C8 0.3776(5) 0.1188(2) 0.6232(3) 0.0405(6) Uani d . 1
C C9 0.4810(5) 0.2675(2) 0.4290(3) 0.0400(6) Uani d . 1
H H9 0.6128 0.3305 0.4326 0.048 Uiso calc R 1
C C10 0.5030(6) 0.1730(3) 0.3077(3) 0.0553(7) Uani d . 1
H H10A 0.6698 0.1386 0.3307 0.083 Uiso calc R 1
H H10B 0.4696 0.2138 0.2101 0.083 Uiso calc R 1
H H10C 0.3836 0.1066 0.3052 0.083 Uiso calc R 1
C C11 0.2314(5) 0.3371(2) 0.3928(3) 0.0423(6) Uani d . 1

loop_
_atom_site_aniso_label
_atom_site_aniso_U_11
_atom_site_aniso_U_22
_atom_site_aniso_U_33
_atom_site_aniso_U_12
_atom_site_aniso_U_13
_atom_site_aniso_U_23
O1 0.0645(14) 0.0808(16) 0.0694(13) -0.0359(13) 0.0024(11) -0.0006(13)
O2 0.0469(10) 0.0527(11) 0.0598(12) -0.0169(10) -0.0008(8) 0.0049(9)
O3 0.0471(11) 0.0579(13) 0.0760(14) 0.0085(10) 0.0090(10) -0.0187(11)
O4 0.0587(13) 0.0706(14) 0.0747(15) 0.0160(12) -0.0139(12) -0.0175(13)
N1 0.0382(11) 0.0346(11) 0.0460(12) -0.0044(9) 0.0041(9) -0.0019(9)
C1 0.0420(14) 0.0497(16) 0.0521(15) -0.0070(13) 0.0072(11) -0.0121(12)
C2 0.0435(14) 0.0498(15) 0.0436(13) 0.0016(12) 0.0065(11) -0.0082(12)
C3 0.0538(16) 0.077(2) 0.0486(16) -0.0050(16) 0.0035(13) -0.0077(15)
C4 0.0686(19) 0.083(2) 0.0422(15) 0.0116(19) 0.0033(13) -0.0028(16)
C5 0.079(2) 0.063(2) 0.0474(15) 0.0050(18) 0.0158(15) 0.0085(15)
C6 0.0610(17) 0.0490(15) 0.0511(15) -0.0017(14) 0.0114(13) 0.0011(14)
C7 0.0461(14) 0.0382(13) 0.0428(13) 0.0012(12) 0.0084(11) -0.0069(11)
C8 0.0394(12) 0.0330(12) 0.0466(13) -0.0020(11) 0.0053(10) -0.0038(10)
C9 0.0361(12) 0.0344(12) 0.0482(14) -0.0013(10) 0.0075(10) 0.0030(11)
C10 0.0604(18) 0.0528(17) 0.0524(16) 0.0106(14) 0.0132(13) -0.0020(13)
C11 0.0408(13) 0.0327(13) 0.0523(14) -0.0030(11) 0.0089(12) 0.0016(11)

loop_
_atom_type_symbol
_atom_type_description
_atom_type_scat_dispersion_real
_atom_type_scat_dispersion_imag
_atom_type_scat_source
C C 0.0033 0.0000 'International Tables Vol C Tables 4.2.6.8 and 6.1.1.4'
H H 0.0000 0.0000 'International Tables Vol C Tables 4.2.6.8 and 6.1.1.4'
N N 0.0061 0.0000 'International Tables Vol C Tables 4.2.6.8 and 6.1.1.4'
O O 0.0106 0.0000 'International Tables Vol C Tables 4.2.6.8 and 6.1.1.4'

loop_
_geom_angle_atom_site_label_1
_geom_angle_atom_site_label_2
_geom_angle_atom_site_label_3
_geom_angle
C11 O3 H3 109.5
C8 N1 C1 111.5(2)
C8 N1 C9 124.80(19)
C1 N1 C9 123.5(2)
O1 C1 N1 124.1(3)
O1 C1 C2 130.3(3)
N1 C1 C2 105.6(2)
C3 C2 C7 121.5(3)
C3 C2 C1 130.0(3)
C7 C2 C1 108.5(2)
C2 C3 C4 117.2(3)
C2 C3 H3A 121.4
C4 C3 H3A 121.4
C5 C4 C3 121.4(3)
C5 C4 H4 119.3
C3 C4 H4 119.3
C4 C5 C6 121.5(3)
C4 C5 H5 119.3
C6 C5 H5 119.3
C7 C6 C5 117.1(3)
C7 C6 H6 121.5
C5 C6 H6 121.5
C6 C7 C2 121.3(2)
C6 C7 C8 130.9(2)
C2 C7 C8 107.7(2)
O2 C8 N1 123.9(2)
O2 C8 C7 129.5(2)
N1 C8 C7 106.6(2)
N1 C9 C10 112.2(2)
N1 C9 C11 110.2(2)
C10 C9 C11 113.1(2)
N1 C9 H9 107.0
C10 C9 H9 107.0
C11 C9 H9 107.0
C9 C10 H10A 109.5
C9 C10 H10B 109.5
H10A C10 H10B 109.5
C9 C10 H10C 109.5
H10A C10 H10C 109.5
H10B C10 H10C 109.5
O4 C11 O3 123.9(3)
O4 C11 C9 124.6(2)
O3 C11 C9 111.4(2)

loop_
_geom_bond_atom_site_label_1
_geom_bond_atom_site_label_2
_geom_bond_distance
O1 C1 1.198(3)
O2 C8 1.216(3)
O3 C11 1.315(3)
O3 H3 0.8200
O4 C11 1.197(3)
N1 C8 1.386(3)
N1 C1 1.409(3)
N1 C9 1.463(3)
C1 C2 1.484(4)
C2 C3 1.381(4)
C2 C7 1.388(4)
C3 C4 1.383(5)
C3 H3A 0.9300
C4 C5 1.379(5)
C4 H4 0.9300
C5 C6 1.392(4)
C5 H5 0.9300
C6 C7 1.376(4)
C6 H6 0.9300
C7 C8 1.486(4)
C9 C10 1.513(4)
C9 C11 1.521(4)
C9 H9 0.9800
C10 H10A 0.9600
C10 H10B 0.9600
C10 H10C 0.9600

loop_
_geom_hbond_atom_site_label_D
_geom_hbond_atom_site_label_H
_geom_hbond_atom_site_label_A
_geom_hbond_site_symmetry_A
_geom_hbond_distance_DH
_geom_hbond_distance_HA
_geom_hbond_distance_DA
_geom_hbond_angle_DHA
O3 H3 O2 2_556 0.82 1.96 2.746(3) 162

loop_
_geom_torsion_atom_site_label_1
_geom_torsion_atom_site_label_2
_geom_torsion_atom_site_label_3
_geom_torsion_atom_site_label_4
_geom_torsion
C8 N1 C1 O1 -179.0(3)
C9 N1 C1 O1 4.9(4)
C8 N1 C1 C2 1.7(3)
C9 N1 C1 C2 -174.5(2)
O1 C1 C2 C3 -2.1(5)
N1 C1 C2 C3 177.2(3)
O1 C1 C2 C7 179.6(3)
N1 C1 C2 C7 -1.0(3)
C7 C2 C3 C4 1.0(4)
C1 C2 C3 C4 -177.0(3)
C2 C3 C4 C5 -0.7(5)
C3 C4 C5 C6 -1.0(5)
C4 C5 C6 C7 2.3(5)
C5 C6 C7 C2 -2.0(4)
C5 C6 C7 C8 176.4(3)
C3 C2 C7 C6 0.3(4)
C1 C2 C7 C6 178.8(2)
C3 C2 C7 C8 -178.3(3)
C1 C2 C7 C8 0.1(3)
C1 N1 C8 O2 179.1(3)
C9 N1 C8 O2 -4.8(4)
C1 N1 C8 C7 -1.6(3)
C9 N1 C8 C7 174.5(2)
C6 C7 C8 O2 1.7(5)
C2 C7 C8 O2 -179.8(3)
C6 C7 C8 N1 -177.6(3)
C2 C7 C8 N1 0.9(3)
C8 N1 C9 C10 -64.3(3)
C1 N1 C9 C10 111.3(3)
C8 N1 C9 C11 62.7(3)
C1 N1 C9 C11 -121.7(2)
N1 C9 C11 O4 -126.2(3)
C10 C9 C11 O4 0.3(4)
N1 C9 C11 O3 56.8(3)
C10 C9 C11 O3 -176.7(2)

loop_
_cod_related_entry_id
_cod_related_entry_database
_cod_related_entry_code
1 ChemSpider 629052
